data_2220737
loop_
_publ_author_name
'Gao, Zhi-Qiang'

_publ_section_title
;
 1,2,3,6,7,8-Hexahydrocinnolino[5,4,3-<i>cde</i>]cinnoline
;
_journal_coeditor_code CI2750
_journal_issue 2
_journal_name_full 'Acta Crystallographica Section E'
_journal_page_first o239
_journal_paper_doi 10.1107/S1600536808044036
_journal_volume 65
_journal_year 2009
_chemical_formula_iupac 'C12 H12 N4'
_chemical_formula_moiety 'C12 H12 N4'
_chemical_formula_sum 'C12 H12 N4'
_chemical_formula_weight 212.26
_chemical_melting_point_gt 543
_chemical_melting_point_lt 544
_chemical_name_systematic
;
1,2,3,6,7,8-Hexahydrocinnolino[5,4,3-cde]cinnoline
;
_space_group_IT_number 14
_symmetry_cell_setting monoclinic
_symmetry_space_group_name_Hall '-P 2ybc'
_symmetry_space_group_name_H-M 'P 1 21/c 1'
_atom_sites_solution_hydrogens geom
_atom_sites_solution_primary direct
_atom_sites_solution_secondary difmap
_cell_angle_alpha 90.00
_cell_angle_beta 117.314(6)
_cell_angle_gamma 90.00
_cell_formula_units_Z 2
_cell_length_a 9.698(5)
_cell_length_b 5.875(3)
_cell_length_c 10.023(5)
_cell_measurement_reflns_used 734
_cell_measurement_temperature 298(2)
_cell_measurement_theta_max 26.296
_cell_measurement_theta_min 2.364
_cell_volume 507.4(4)
_computing_cell_refinement 'SAINT (Bruker, 1999)'
_computing_data_collection 'SMART (Bruker, 1998)'
_computing_data_reduction 'SAINT (Bruker, 1999)'
_computing_molecular_graphics 'SHELXTL (Sheldrick, 2008)'
_computing_publication_material 'SHELXTL (Sheldrick, 2008)'
_computing_structure_refinement 'SHELXL97 (Sheldrick, 2008)'
_computing_structure_solution 'SHELXS97 (Sheldrick, 2008)'
_diffrn_ambient_temperature 298(2)
_diffrn_measured_fraction_theta_full 0.998
_diffrn_measured_fraction_theta_max 0.998
_diffrn_measurement_device_type 'Bruker SMART CCD area-detector'
_diffrn_measurement_method '\f and \w'
_diffrn_radiation_monochromator graphite
_diffrn_radiation_source 'fine-focus sealed tube'
_diffrn_radiation_type MoK\a
_diffrn_radiation_wavelength 0.71073
_diffrn_reflns_av_R_equivalents 0.0279
_diffrn_reflns_av_sigmaI/netI 0.0306
_diffrn_reflns_limit_h_max 11
_diffrn_reflns_limit_h_min -11
_diffrn_reflns_limit_k_max 6
_diffrn_reflns_limit_k_min -6
_diffrn_reflns_limit_l_max 11
_diffrn_reflns_limit_l_min -11
_diffrn_reflns_number 2508
_diffrn_reflns_theta_full 25.03
_diffrn_reflns_theta_max 25.03
_diffrn_reflns_theta_min 4.08
_diffrn_standards_number 0
_exptl_absorpt_coefficient_mu 0.088
_exptl_absorpt_correction_T_max 0.9921
_exptl_absorpt_correction_T_min 0.9531
_exptl_absorpt_correction_type multi-scan
_exptl_absorpt_process_details '(SADABS; Sheldrick, 1996)'
_exptl_crystal_colour colourless
_exptl_crystal_density_diffrn 1.389
_exptl_crystal_density_method 'not measured'
_exptl_crystal_description Plate
_exptl_crystal_F_000 224
_exptl_crystal_size_max 0.55
_exptl_crystal_size_mid 0.41
_exptl_crystal_size_min 0.09
_refine_diff_density_max 0.157
_refine_diff_density_min -0.152
_refine_ls_extinction_method none
_refine_ls_goodness_of_fit_ref 1.013
_refine_ls_hydrogen_treatment refall
_refine_ls_matrix_type full
_refine_ls_number_parameters 97
_refine_ls_number_reflns 890
_refine_ls_number_restraints 0
_refine_ls_restrained_S_all 1.013
_refine_ls_R_factor_all 0.0712
_refine_ls_R_factor_gt 0.0410
_refine_ls_shift/su_max 0.001
_refine_ls_shift/su_mean 0.000
_refine_ls_structure_factor_coef Fsqd
_refine_ls_weighting_details 'calc w=1/[\s^2^(Fo^2^)+(0.0655P)^2^+0.0552P] where P=(Fo^2^+2Fc^2^)/3'
_refine_ls_weighting_scheme calc
_refine_ls_wR_factor_gt 0.1007
_refine_ls_wR_factor_ref 0.1231
_reflns_number_gt 575
_reflns_number_total 890
_reflns_threshold_expression I>2\s(I)
_cod_data_source_file ci2750.cif
_cod_data_source_block I
_cod_depositor_comments
;
The following automatic conversions were performed:
'_symmetry_cell_setting' value 'Monoclinic' changed to 'monoclinic'
according to '/home/saulius/struct/CIF-dictionaries/cif_core.dic'
dictionary named 'cif_core.dic' version 2.4.1 from 2010-06-29.

Automatic conversion script
Id: cif_fix_enum 1527 2010-12-29 10:47:43Z saulius 

The following automatic conversions were performed:

'_symmetry_cell_setting' value 'Monoclinic' changed to 'monoclinic'
according to /home/saulius/struct/CIF-dictionaries/cif_core.dic
dictionary named 'cif_core.dic' version 2.4.1 from 2010-06-29.

Automatic conversion script
Id: cif_fix_values 1715 2011-07-08 13:25:40Z adriana 
;
_cod_original_sg_symbol_H-M 'P 21/c'
_cod_database_code 2220737
_cod_database_fobs_code 2220737

loop_
_symmetry_equiv_pos_as_xyz
'x, y, z'
'-x, y+1/2, -z+1/2'
'-x, -y, -z'
'x, -y-1/2, z-1/2'

loop_
_atom_site_type_symbol
_atom_site_label
_atom_site_fract_x
_atom_site_fract_y
_atom_site_fract_z
_atom_site_U_iso_or_equiv
_atom_site_adp_type
_atom_site_calc_flag
_atom_site_refinement_flags
_atom_site_occupancy
_atom_site_disorder_assembly
_atom_site_disorder_group
N N1 0.7159(2) -0.2597(3) 0.65617(19) 0.0547(6) Uani d . 1 . .
N N2 0.5861(2) -0.3398(3) 0.66438(18) 0.0555(6) Uani d . 1 . .
C C1 0.7050(2) -0.0820(4) 0.5729(2) 0.0466(6) Uani d . 1 . .
C C2 0.56377(19) 0.0384(3) 0.49395(18) 0.0390(5) Uani d . 1 . .
C C3 0.5474(2) 0.2352(3) 0.4062(2) 0.0450(5) Uani d . 1 . .
C C4 0.6864(3) 0.3211(5) 0.3949(3) 0.0581(7) Uani d . 1 . .
C C5 0.8354(3) 0.2567(4) 0.5326(3) 0.0647(7) Uani d . 1 . .
C C6 0.8445(3) 0.0004(4) 0.5597(3) 0.0621(7) Uani d . 1 . .
H H1 0.682(2) 0.250(4) 0.305(3) 0.065(6) Uiso d . 1 . .
H H2 0.678(2) 0.487(4) 0.382(2) 0.076(7) Uiso d . 1 . .
H H3 0.930(3) 0.308(4) 0.522(3) 0.086(8) Uiso d . 1 . .
H H4 0.839(3) 0.340(4) 0.623(3) 0.079(7) Uiso d . 1 . .
H H5 0.846(2) -0.086(4) 0.470(2) 0.072(7) Uiso d . 1 . .
H H6 0.936(3) -0.039(4) 0.649(3) 0.081(7) Uiso d . 1 . .

loop_
_atom_site_aniso_label
_atom_site_aniso_U_11
_atom_site_aniso_U_22
_atom_site_aniso_U_33
_atom_site_aniso_U_12
_atom_site_aniso_U_13
_atom_site_aniso_U_23
N1 0.0567(12) 0.0508(12) 0.0500(10) 0.0164(9) 0.0187(9) 0.0061(8)
N2 0.0652(12) 0.0458(11) 0.0474(11) 0.0115(9) 0.0189(9) 0.0086(8)
C1 0.0501(12) 0.0467(12) 0.0395(10) 0.0102(10) 0.0175(9) -0.0019(10)
C2 0.0445(11) 0.0386(11) 0.0306(9) 0.0072(8) 0.0146(8) -0.0029(8)
C3 0.0574(13) 0.0386(12) 0.0351(10) 0.0051(10) 0.0178(9) -0.0010(9)
C4 0.0737(17) 0.0505(15) 0.0555(14) -0.0061(12) 0.0344(13) -0.0027(12)
C5 0.0595(15) 0.0680(17) 0.0681(16) -0.0087(13) 0.0306(13) -0.0101(13)
C6 0.0484(14) 0.0707(18) 0.0650(16) 0.0111(11) 0.0242(13) -0.0033(12)

loop_
_atom_type_symbol
_atom_type_description
_atom_type_scat_dispersion_real
_atom_type_scat_dispersion_imag
_atom_type_scat_source
C C 0.0033 0.0016 'International Tables Vol C Tables 4.2.6.8 and 6.1.1.4'
H H 0.0000 0.0000 'International Tables Vol C Tables 4.2.6.8 and 6.1.1.4'
N N 0.0061 0.0033 'International Tables Vol C Tables 4.2.6.8 and 6.1.1.4'

loop_
_geom_angle_atom_site_label_1
_geom_angle_atom_site_label_2
_geom_angle_atom_site_label_3
_geom_angle_site_symmetry_1
_geom_angle_site_symmetry_3
_geom_angle
_geom_angle_publ_flag
C1 N1 N2 . . 120.01(17) ?
C3 N2 N1 3_656 . 120.67(18) ?
N1 C1 C2 . . 121.89(19) ?
N1 C1 C6 . . 120.07(18) ?
C2 C1 C6 . . 118.0(2) ?
C2 C2 C3 3_656 . 118.3(2) ?
C2 C2 C1 3_656 . 117.8(2) ?
C3 C2 C1 . . 123.94(17) ?
N2 C3 C2 3_656 . 121.33(19) ?
N2 C3 C4 3_656 . 120.3(2) ?
C2 C3 C4 . . 118.39(18) ?
C3 C4 C5 . . 111.3(2) ?
C3 C4 H1 . . 105.8(12) ?
C5 C4 H1 . . 110.6(12) ?
C3 C4 H2 . . 108.6(13) ?
C5 C4 H2 . . 111.0(13) ?
H1 C4 H2 . . 109.4(18) ?
C4 C5 C6 . . 111.2(2) ?
C4 C5 H3 . . 111.1(13) ?
C6 C5 H3 . . 109.2(14) ?
C4 C5 H4 . . 108.6(14) ?
C6 C5 H4 . . 110.1(13) ?
H3 C5 H4 . . 106.5(19) ?
C1 C6 C5 . . 110.70(19) ?
C1 C6 H5 . . 107.1(12) ?
C5 C6 H5 . . 110.5(12) ?
C1 C6 H6 . . 109.2(14) ?
C5 C6 H6 . . 111.1(15) ?
H5 C6 H6 . . 108.2(19) ?

loop_
_geom_bond_atom_site_label_1
_geom_bond_atom_site_label_2
_geom_bond_site_symmetry_2
_geom_bond_distance
_geom_bond_publ_flag
N1 C1 . 1.310(3) ?
N1 N2 . 1.381(2) ?
N2 C3 3_656 1.309(3) ?
C1 C2 . 1.417(3) ?
C1 C6 . 1.499(3) ?
C2 C2 3_656 1.373(3) ?
C2 C3 . 1.417(3) ?
C3 N2 3_656 1.309(3) ?
C3 C4 . 1.492(3) ?
C4 C5 . 1.518(3) ?
C4 H1 . 0.98(2) ?
C4 H2 . 0.98(2) ?
C5 C6 . 1.526(3) ?
C5 H3 . 1.01(2) ?
C5 H4 . 1.01(2) ?
C6 H5 . 1.04(2) ?
C6 H6 . 0.95(2) ?
